data_2005339
loop_
_publ_author_name
'Marrot, J.'
'Savariault, J.-M.'

_publ_contact_author
;
Dr Jean-Michel Savariault
CEMES
CNRS
29 Rue Jeanne Marvig
BP 4347
31055 Toulouse CEDEX
France
;
_publ_section_title
;
 Tricaesium Ditellurium Tetravanadium Chloride Tetradecaoxide
;
_journal_issue 9
_journal_name_full 'Acta Crystallographica Section C'
_journal_page_first 2129
_journal_page_last 2132
_journal_paper_doi 10.1107/S0108270196003198
_journal_volume 52
_journal_year 1996
_chemical_formula_moiety '(Cs Cl) Cs2 (Te V2 O7)2'
_chemical_formula_sum 'Cl Cs3 O14 Te2 V4'
_chemical_formula_weight 1117.124
_chemical_name_systematic
;
Caesium Chloride - di caesium - bis(tellurium di vanadium heptaoxide)
;
_space_group_IT_number 58
_symmetry_cell_setting orthorhombic
_symmetry_space_group_name_Hall '-P 2 2n'
_symmetry_space_group_name_H-M 'P n n m'
_audit_creation_method SHELXL
_cell_angle_alpha 90.00
_cell_angle_beta 90.00
_cell_angle_gamma 90.00
_cell_formula_units_Z 2
_cell_length_a 23.608(8)
_cell_length_b 6.825(9)
_cell_length_c 5.4908(13)
_cell_measurement_reflns_used 25
_cell_measurement_temperature 293(2)
_cell_measurement_theta_max 22.8
_cell_measurement_theta_min 11.5
_cell_volume 884.7(12)
_computing_cell_refinement CAD4-Express
_computing_data_collection 'CAD4-Express (Enraf-Nonius, 1992)'
_computing_data_reduction 'CADAK (Savariault, 1991a)'
_computing_molecular_graphics 'ORTEPII (Johnson, 1976)'
_computing_publication_material 'TABPUB (Savariault, 1991b)'
_computing_structure_refinement 'SHELXL93 (Sheldrick, 1993)'
_computing_structure_solution 'SHELXS86 (Sheldrick, 1985)'
_diffrn_ambient_temperature 293(2)
_diffrn_measurement_device 'CAD4 ENRAF-NONIUS'
_diffrn_measurement_method \w--2\q
_diffrn_radiation_monochromator graphite
_diffrn_radiation_source 'fine-focus sealed tube'
_diffrn_radiation_type MoK\a
_diffrn_radiation_wavelength 0.71069
_diffrn_reflns_av_R_equivalents 0.00
_diffrn_reflns_av_sigmaI/netI 0.0202
_diffrn_reflns_limit_h_max 44
_diffrn_reflns_limit_h_min 0
_diffrn_reflns_limit_k_max 12
_diffrn_reflns_limit_k_min 0
_diffrn_reflns_limit_l_max 10
_diffrn_reflns_limit_l_min 0
_diffrn_reflns_number 3559
_diffrn_reflns_theta_max 41.92
_diffrn_reflns_theta_min 1.73
_diffrn_standards_decay_% 0.10
_diffrn_standards_interval_time 120
_diffrn_standards_number 3
_exptl_absorpt_coefficient_mu 11.573
_exptl_absorpt_correction_T_max 0.7285
_exptl_absorpt_correction_T_min 0.5708
_exptl_absorpt_correction_type 'integration, Gaussian grid: 6,4,34 (Coppens, Leiserowitz & Rabinovich, 1965)'
_exptl_crystal_colour black
_exptl_crystal_density_diffrn 4.194
_exptl_crystal_density_meas ?
_exptl_crystal_description needle
_exptl_crystal_F_000 980.0
_exptl_crystal_size_max 0.2
_exptl_crystal_size_mid 0.02
_exptl_crystal_size_min 0.015
_refine_diff_density_max 3.578
_refine_diff_density_min -2.420
_refine_ls_extinction_coef 0.0011(2)
_refine_ls_extinction_method 'SHELXL93 (Sheldrick, 1993)'
_refine_ls_goodness_of_fit_all 1.196
_refine_ls_goodness_of_fit_obs 1.199
_refine_ls_matrix_type full
_refine_ls_number_parameters 70
_refine_ls_number_reflns 2777
_refine_ls_number_restraints 0
_refine_ls_restrained_S_all 1.196
_refine_ls_restrained_S_obs 1.199
_refine_ls_R_factor_all 0.0422
_refine_ls_R_factor_obs 0.0407
_refine_ls_shift/esd_max -0.001
_refine_ls_shift/esd_mean 0.000
_refine_ls_structure_factor_coef Fsqd
_refine_ls_weighting_details 'w = 1/[\s^2^(Fo^2^)+(0.0389P)^2^+8.6069P] where P=(Fo^2^+2Fc^2^)/3'
_refine_ls_weighting_scheme calc
_refine_ls_wR_factor_all 0.1011
_refine_ls_wR_factor_obs 0.1001
_reflns_number_observed 2709
_reflns_number_total 3559
_reflns_observed_criterion I>2\s(I)
_cod_data_source_file br1139.cif
_cod_data_source_block CSVTEOCL
_cod_depositor_comments
;
The following automatic conversions were performed:

'_exptl_crystal_density_meas' value 'not measured' was changed to '?'
- the value is perceived as not measured.

Automatic conversion script
Id: cif_fix_values 3008 2015-01-20 13:52:24Z robertas 

The following automatic conversions were performed:

'_refine_ls_weighting_scheme' value 'calc w =
1/[\s^2^(Fo^2^)+(0.0389P)^2^+8.6069P] where P=(Fo^2^+2Fc^2^)/3' was
changed to 'calc'. New tag '_refine_ls_weighting_details' was
created. The value of the new tag was set to 'w =
1/[\s^2^(Fo^2^)+(0.0389P)^2^+8.6069P] where P=(Fo^2^+2Fc^2^)/3'.

Automatic conversion script
Id: cif_fix_values 3143 2015-03-26 13:38:13Z robertas 
;
_cod_original_cell_volume 884.7(13)
_cod_database_code 2005339

loop_
_symmetry_equiv_pos_as_xyz
'x, y, z'
'-x, -y, z'
'-x+1/2, y+1/2, -z+1/2'
'x+1/2, -y+1/2, -z+1/2'
'-x, -y, -z'
'x, y, -z'
'x-1/2, -y-1/2, z-1/2'
'-x-1/2, y-1/2, z-1/2'

loop_
_atom_site_aniso_label
_atom_site_aniso_U_11
_atom_site_aniso_U_22
_atom_site_aniso_U_33
_atom_site_aniso_U_12
_atom_site_aniso_U_13
_atom_site_aniso_U_23
Te 0.01685(13) 0.00750(10) 0.00889(11) 0.00163(9) 0.000 0.000
Cs1 0.0190(2) 0.0207(2) 0.0165(2) -0.0063(2) 0.000 0.000
Cs2 0.0262(2) 0.0239(2) 0.0171(2) -0.00356(13) 0.000 0.000
V1 0.0150(3) 0.0112(3) 0.0054(3) 0.0018(2) 0.000 0.000
V2 0.0136(3) 0.0078(2) 0.0067(2) 0.0007(2) 0.000 0.000
Cl 0.0443(15) 0.0201(9) 0.0234(10) -0.0043(9) 0.000 0.000
O1 0.019(2) 0.025(2) 0.024(2) -0.002(2) 0.000 0.000
O2 0.0224(13) 0.0227(12) 0.0127(11) 0.0042(10) 0.0018(10) 0.0091(10)
O3 0.029(2) 0.0227(13) 0.0145(12) 0.0105(11) -0.0094(11) -0.0094(11)
O4 0.025(2) 0.0078(12) 0.020(2) 0.0013(12) 0.000 0.000
O5 0.020(2) 0.023(2) 0.021(2) -0.004(2) 0.000 0.000

loop_
_atom_site_label
_atom_site_occupancy
_atom_site_fract_x
_atom_site_fract_y
_atom_site_fract_z
_atom_site_U_iso_or_equiv
_atom_site_thermal_displace_type
_atom_site_calc_flag
_atom_site_refinement_flags
_atom_site_type_symbol
Te 1 0.41639(2) 0.57398(4) 0.5000 0.01108(7) Uani d S Te
Cs1 1 0.0 0.5000 0.5000 0.01875(10) Uani d S Cs
Cs2 1 0.27091(2) 0.84715(7) 0.0 0.02238(9) Uani d S Cs
V1 1 0.36314(4) 0.37055(13) 0.0 0.01057(13) Uani d S V
V2 1 0.38412(4) 0.06332(12) 0.5000 0.00936(12) Uani d S V
Cl 1 0.5000 0.5000 0.0 0.0293(5) Uani d S Cl
O1 1 0.2986(2) 0.3031(8) 0.0 0.0225(9) Uani d S O
O2 1 0.39843(14) 0.2047(5) 0.2483(6) 0.0192(5) Uani d . O
O3 1 0.3647(2) 0.5811(5) 0.2451(6) 0.0220(6) Uani d . O
O4 1 0.4311(2) 0.8503(6) 0.5000 0.0177(7) Uani d S O
O5 1 0.3181(2) 0.0005(8) 0.5000 0.0211(8) Uani d S O

loop_
_atom_type_symbol
_atom_type_description
_atom_type_scat_dispersion_real
_atom_type_scat_dispersion_imag
_atom_type_scat_source
Cs Cs -0.3680 2.1192 'International Tables Vol C Tables 4.2.6.8 and 6.1.1.4'
V V 0.3005 0.5294 'International Tables Vol C Tables 4.2.6.8 and 6.1.1.4'
Te Te -0.5308 1.6751 'International Tables Vol C Tables 4.2.6.8 and 6.1.1.4'
O O 0.0106 0.0060 'International Tables Vol C Tables 4.2.6.8 and 6.1.1.4'
Cl Cl 0.1484 0.1585 'International Tables Vol C Tables 4.2.6.8 and 6.1.1.4'

loop_
_geom_angle_atom_site_label_1
_geom_angle_atom_site_label_2
_geom_angle_atom_site_label_3
_geom_angle_site_symmetry_1
_geom_angle_site_symmetry_3
_geom_angle
_geom_angle_publ_flag
O3 Te O3 . 6_556 97.8(2) yes
O3 Te O4 . . 95.36(15) yes
O3 Te O4 6_556 . 95.36(15) yes
O3 Te Cs1 . 3_556 137.54(11) no
O3 Te Cs1 6_556 3_556 79.03(13) no
O4 Te Cs1 . 3_556 43.83(8) no
O3 Te Cs1 . 3 79.03(13) no
O3 Te Cs1 6_556 3 137.54(11) no
O4 Te Cs1 . 3 43.83(8) no
Cs1 Te Cs1 3_556 3 75.99(5) no
O2 Cs1 O2 4_455 7_566 52.33(12) no
O2 Cs1 O2 4_455 8_666 180.0 no
O2 Cs1 O2 7_566 8_666 127.67(12) no
O2 Cs1 O2 4_455 3 127.67(12) no
O2 Cs1 O2 7_566 3 180.0 no
O2 Cs1 O2 8_666 3 52.33(12) no
O2 Cs1 O4 4_455 3_546 126.87(10) no
O2 Cs1 O4 7_566 3_546 82.95(11) no
O2 Cs1 O4 8_666 3_546 53.13(10) no
O2 Cs1 O4 3 3_546 97.05(11) no
O2 Cs1 O4 4_455 3_545 82.95(11) no
O2 Cs1 O4 7_566 3_545 126.87(10) no
O2 Cs1 O4 8_666 3_545 97.05(11) no
O2 Cs1 O4 3 3_545 53.13(10) no
O4 Cs1 O4 3_546 3_545 110.06(14) no
O2 Cs1 O4 4_455 7_575 53.13(10) no
O2 Cs1 O4 7_566 7_575 97.05(11) no
O2 Cs1 O4 8_666 7_575 126.87(10) no
O2 Cs1 O4 3 7_575 82.95(11) no
O4 Cs1 O4 3_546 7_575 180.0 no
O4 Cs1 O4 3_545 7_575 69.94(14) no
O2 Cs1 O4 4_455 7_576 97.05(11) no
O2 Cs1 O4 7_566 7_576 53.13(10) no
O2 Cs1 O4 8_666 7_576 82.95(11) no
O2 Cs1 O4 3 7_576 126.87(10) no
O4 Cs1 O4 3_546 7_576 69.94(14) no
O4 Cs1 O4 3_545 7_576 180.0 no
O4 Cs1 O4 7_575 7_576 110.06(14) no
O2 Cs1 Cl 4_455 3_545 63.14(7) no
O2 Cs1 Cl 7_566 3_545 63.14(7) no
O2 Cs1 Cl 8_666 3_545 116.86(7) no
O2 Cs1 Cl 3 3_545 116.86(7) no
O4 Cs1 Cl 3_546 3_545 72.25(7) no
O4 Cs1 Cl 3_545 3_545 72.25(7) no
O4 Cs1 Cl 7_575 3_545 107.75(7) no
O4 Cs1 Cl 7_576 3_545 107.75(7) no
O2 Cs1 Cl 4_455 3 116.86(7) no
O2 Cs1 Cl 7_566 3 116.86(7) no
O2 Cs1 Cl 8_666 3 63.14(7) no
O2 Cs1 Cl 3 3 63.14(7) no
O4 Cs1 Cl 3_546 3 107.75(7) no
O4 Cs1 Cl 3_545 3 107.75(7) no
O4 Cs1 Cl 7_575 3 72.25(7) no
O4 Cs1 Cl 7_576 3 72.25(7) no
Cl Cs1 Cl 3_545 3 180.0 no
O2 Cs1 V2 4_455 7_565 25.24(6) no
O2 Cs1 V2 7_566 7_565 73.52(7) no
O2 Cs1 V2 8_666 7_565 154.76(6) no
O2 Cs1 V2 3 7_565 106.48(7) no
O4 Cs1 V2 3_546 7_565 152.08(8) no
O4 Cs1 V2 3_545 7_565 74.32(8) no
O4 Cs1 V2 7_575 7_565 27.92(8) no
O4 Cs1 V2 7_576 7_565 105.68(8) no
Cl Cs1 V2 3_545 7_565 83.638(15) no
Cl Cs1 V2 3 7_565 96.362(15) no
O2 Cs1 V2 4_455 7_566 73.52(7) no
O2 Cs1 V2 7_566 7_566 25.24(6) no
O2 Cs1 V2 8_666 7_566 106.48(7) no
O2 Cs1 V2 3 7_566 154.76(6) no
O4 Cs1 V2 3_546 7_566 74.32(8) no
O4 Cs1 V2 3_545 7_566 152.08(8) no
O4 Cs1 V2 7_575 7_566 105.68(8) no
O4 Cs1 V2 7_576 7_566 27.92(8) no
Cl Cs1 V2 3_545 7_566 83.638(15) no
Cl Cs1 V2 3 7_566 96.362(15) no
V2 Cs1 V2 7_565 7_566 89.50(3) no
O5 Cs2 O5 1_565 1_564 121.8(2) no
O5 Cs2 O3 1_565 6 108.33(12) no
O5 Cs2 O3 1_564 6 64.62(12) no
O5 Cs2 O3 1_565 . 64.62(12) no
O5 Cs2 O3 1_564 . 108.33(12) no
O3 Cs2 O3 6 . 50.33(13) no
O5 Cs2 O5 1_565 3 118.98(8) no
O5 Cs2 O5 1_564 3 118.98(8) no
O3 Cs2 O5 6 3 92.05(13) no
O3 Cs2 O5 . 3 92.05(13) no
O5 Cs2 O1 1_565 1_565 66.49(9) no
O5 Cs2 O1 1_564 1_565 66.49(9) no
O3 Cs2 O1 6 1_565 114.68(12) no
O3 Cs2 O1 . 1_565 114.68(12) no
O5 Cs2 O1 3 1_565 150.26(13) no
O5 Cs2 O1 1_565 3_554 163.52(13) no
O5 Cs2 O1 1_564 3_554 57.71(12) no
O3 Cs2 O1 6 3_554 86.59(11) no
O3 Cs2 O1 . 3_554 131.86(11) no
O5 Cs2 O1 3 3_554 65.84(10) no
O1 Cs2 O1 1_565 3_554 101.35(12) no
O5 Cs2 O1 1_565 3 57.71(12) no
O5 Cs2 O1 1_564 3 163.52(13) no
O3 Cs2 O1 6 3 131.86(11) no
O3 Cs2 O1 . 3 86.59(11) no
O5 Cs2 O1 3 3 65.84(10) no
O1 Cs2 O1 1_565 3 101.35(12) no
O1 Cs2 O1 3_554 3 117.4(2) no
O5 Cs2 O1 1_565 . 105.45(10) no
O5 Cs2 O1 1_564 . 105.45(10) no
O3 Cs2 O1 6 . 46.64(9) no
O3 Cs2 O1 . . 46.64(9) no
O5 Cs2 O1 3 . 51.61(13) no
O1 Cs2 O1 1_565 . 158.1(2) no
O1 Cs2 O1 3_554 . 89.80(12) no
O1 Cs2 O1 3 . 89.80(12) no
O5 Cs2 V1 1_565 . 94.56(10) no
O5 Cs2 V1 1_564 . 94.56(10) no
O3 Cs2 V1 6 . 29.98(6) no
O3 Cs2 V1 . . 29.98(6) no
O5 Cs2 V1 3 . 75.41(12) no
O1 Cs2 V1 1_565 . 134.33(11) no
O1 Cs2 V1 3_554 . 101.91(10) no
O1 Cs2 V1 3 . 101.91(10) no
O1 Cs2 V1 . . 23.80(8) no
O5 Cs2 V2 1_565 1_565 20.81(8) no
O5 Cs2 V2 1_564 1_565 103.52(8) no
O3 Cs2 V2 6 1_565 92.01(8) no
O3 Cs2 V2 . 1_565 57.74(9) no
O5 Cs2 V2 3 1_565 134.50(3) no
O1 Cs2 V2 1_565 1_565 60.95(6) no
O1 Cs2 V2 3_554 1_565 159.66(9) no
O1 Cs2 V2 3 1_565 78.16(8) no
O1 Cs2 V2 . 1_565 103.94(7) no
V1 Cs2 V2 . 1_565 86.36(5) no
O5 Cs2 V2 1_565 1_564 103.52(8) no
O5 Cs2 V2 1_564 1_564 20.81(8) no
O3 Cs2 V2 6 1_564 57.74(9) no
O3 Cs2 V2 . 1_564 92.01(8) no
O5 Cs2 V2 3 1_564 134.50(3) no
O1 Cs2 V2 1_565 1_564 60.95(6) no
O1 Cs2 V2 3_554 1_564 78.16(8) no
O1 Cs2 V2 3 1_564 159.66(9) no
O1 Cs2 V2 . 1_564 103.94(7) no
V1 Cs2 V2 . 1_564 86.36(5) no
V2 Cs2 V2 1_565 1_564 83.93(3) no
O1 V1 O2 . 6 103.9(2) yes
O1 V1 O2 . . 103.9(2) yes
O2 V1 O2 6 . 88.2(2) yes
O1 V1 O3 . 6 103.3(2) yes
O2 V1 O3 6 6 86.4(2) yes
O2 V1 O3 . 6 152.8(2) yes
O1 V1 O3 . . 103.3(2) yes
O2 V1 O3 6 . 152.8(2) yes
O2 V1 O3 . . 86.4(2) yes
O3 V1 O3 6 . 86.2(2) yes
O1 V1 Cs2 . . 73.0(2) no
O2 V1 Cs2 6 . 135.82(11) no
O2 V1 Cs2 . . 135.82(11) no
O3 V1 Cs2 6 . 53.43(11) no
O3 V1 Cs2 . . 53.44(11) no
O1 V1 Cs1 . 3_545 125.1(2) no
O2 V1 Cs1 6 3_545 46.26(10) no
O2 V1 Cs1 . 3_545 46.26(10) no
O3 V1 Cs1 6 3_545 115.77(11) no
O3 V1 Cs1 . 3_545 115.76(11) no
Cs2 V1 Cs1 . 3_545 161.85(3) no
O1 V1 Cs2 . 1_545 41.8(2) no
O2 V1 Cs2 6 1_545 74.20(12) no
O2 V1 Cs2 . 1_545 74.20(12) no
O3 V1 Cs2 6 1_545 129.27(13) no
O3 V1 Cs2 . 1_545 129.28(13) no
Cs2 V1 Cs2 . 1_545 114.84(8) no
Cs1 V1 Cs2 3_545 1_545 83.31(8) no
O1 V1 Cs2 . 3_544 42.82(6) no
O2 V1 Cs2 6 3_544 80.98(10) no
O2 V1 Cs2 . 3_544 139.03(12) no
O3 V1 Cs2 6 3_544 66.09(12) no
O3 V1 Cs2 . 3_544 119.33(10) no
Cs2 V1 Cs2 . 3_544 67.16(3) no
Cs1 V1 Cs2 3_545 3_544 124.81(3) no
Cs2 V1 Cs2 1_545 3_544 64.83(3) no
O1 V1 Cs2 . 3_545 42.82(6) no
O2 V1 Cs2 6 3_545 139.03(12) no
O2 V1 Cs2 . 3_545 80.98(10) no
O3 V1 Cs2 6 3_545 119.33(10) no
O3 V1 Cs2 . 3_545 66.09(12) no
Cs2 V1 Cs2 . 3_545 67.16(3) no
Cs1 V1 Cs2 3_545 3_545 124.81(3) no
Cs2 V1 Cs2 1_545 3_545 64.83(3) no
Cs2 V1 Cs2 3_544 3_545 81.81(3) no
O5 V2 O2 . . 109.8(2) yes
O5 V2 O2 . 6_556 109.8(2) yes
O2 V2 O2 . 6_556 107.0(3) yes
O5 V2 O4 . 1_545 112.0(3) yes
O2 V2 O4 . 1_545 109.08(15) yes
O2 V2 O4 6_556 1_545 109.08(15) yes
O5 V2 Cs1 . 3_546 130.31(8) no
O2 V2 Cs1 . 3_546 119.36(12) no
O2 V2 Cs1 6_556 3_546 50.08(12) no
O4 V2 Cs1 1_545 3_546 59.09(9) no
O5 V2 Cs1 . 3_545 130.31(8) no
O2 V2 Cs1 . 3_545 50.08(12) no
O2 V2 Cs1 6_556 3_545 119.36(12) no
O4 V2 Cs1 1_545 3_545 59.09(9) no
Cs1 V2 Cs1 3_546 3_545 89.50(3) no
O5 V2 Cs2 . 1_545 43.70(5) no
O2 V2 Cs2 . 1_545 77.99(13) no
O2 V2 Cs2 6_556 1_545 150.14(12) no
O4 V2 Cs2 1_545 1_545 96.28(13) no
Cs1 V2 Cs2 3_546 1_545 152.57(4) no
Cs1 V2 Cs2 3_545 1_545 86.91(2) no
O5 V2 Cs2 . 1_546 43.70(5) no
O2 V2 Cs2 . 1_546 150.14(12) no
O2 V2 Cs2 6_556 1_546 77.99(13) no
O4 V2 Cs2 1_545 1_546 96.28(13) no
Cs1 V2 Cs2 3_546 1_546 86.91(2) no
Cs1 V2 Cs2 3_545 1_546 152.57(4) no
Cs2 V2 Cs2 1_545 1_546 83.93(3) no
O5 V2 Cs2 . 3_545 43.3(2) no
O2 V2 Cs2 . 3_545 84.91(12) no
O2 V2 Cs2 6_556 3_545 84.90(12) no
O4 V2 Cs2 1_545 3_545 155.2(2) no
Cs1 V2 Cs2 3_546 3_545 132.21(2) no
Cs1 V2 Cs2 3_545 3_545 132.21(2) no
Cs2 V2 Cs2 1_545 3_545 65.97(4) no
Cs2 V2 Cs2 1_546 3_545 65.97(4) no
Cs1 Cl Cs1 3_545 3 180.0 no
V1 O1 Cs2 . 1_545 118.7(3) no
V1 O1 Cs2 . 3_544 117.52(10) no
Cs2 O1 Cs2 1_545 3_544 89.23(11) no
V1 O1 Cs2 . 3_545 117.52(10) no
Cs2 O1 Cs2 1_545 3_545 89.23(11) no
Cs2 O1 Cs2 3_544 3_545 117.4(2) no
V1 O1 Cs2 . . 83.2(2) no
Cs2 O1 Cs2 1_545 . 158.1(2) no
Cs2 O1 Cs2 3_544 . 79.58(10) no
Cs2 O1 Cs2 3_545 . 79.58(10) no
V2 O2 V1 . . 143.2(2) no
V2 O2 Cs1 . 3_545 104.68(14) no
V1 O2 Cs1 . 3_545 106.51(13) no
Te O3 V1 . . 120.6(2) no
Te O3 Cs2 . . 142.66(15) no
V1 O3 Cs2 . . 96.58(13) no
V2 O4 Te 1_565 . 132.2(3) no
V2 O4 Cs1 1_565 3_556 92.99(11) no
Te O4 Cs1 . 3_556 112.82(10) no
V2 O4 Cs1 1_565 3 92.99(11) no
Te O4 Cs1 . 3 112.82(10) no
Cs1 O4 Cs1 3_556 3 110.06(14) no
V2 O5 Cs2 . 1_545 115.49(10) no
V2 O5 Cs2 . 1_546 115.49(10) no
Cs2 O5 Cs2 1_545 1_546 121.8(2) no
V2 O5 Cs2 . 3_545 116.2(2) no
Cs2 O5 Cs2 1_545 3_545 90.77(11) no
Cs2 O5 Cs2 1_546 3_545 90.77(11) no

loop_
_geom_bond_atom_site_label_1
_geom_bond_atom_site_label_2
_geom_bond_site_symmetry_2
_geom_bond_distance
_geom_bond_publ_flag
Te O3 . 1.857(3) yes
Te O3 6_556 1.857(3) yes
Te O4 . 1.918(5) yes
Te O2 . 2.903(5) yes
Te O2 6_556 2.903(5) yes
Te Cl . 3.4190(10) yes
Te Cl 1_556 3.4190(10) yes
Te Cs1 3_556 4.460(3) no
Te Cs1 3 4.460(3) no
Cs1 O2 4_455 3.092(3) yes
Cs1 O2 7_566 3.092(3) yes
Cs1 O2 8_666 3.092(3) yes
Cs1 O2 3 3.092(3) yes
Cs1 O4 3_546 3.350(3) yes
Cs1 O4 3_545 3.350(3) yes
Cs1 O4 7_575 3.350(3) yes
Cs1 O4 7_576 3.350(3) yes
Cs1 Cl 3_545 3.413(5) yes
Cs1 Cl 3 3.413(5) yes
Cs1 V2 7_565 3.8997(10) no
Cs1 V2 7_566 3.8997(10) no
Cs2 O5 1_565 3.142(3) yes
Cs2 O5 1_564 3.142(3) yes
Cs2 O3 6 3.165(4) yes
Cs2 O3 . 3.165(4) yes
Cs2 O5 3 3.165(6) yes
Cs2 O1 1_565 3.180(7) yes
Cs2 O1 3_554 3.213(3) yes
Cs2 O1 3 3.213(3) yes
Cs2 O1 . 3.771(7) no
Cs2 V1 . 3.914(4) no
Cs2 V2 1_565 4.1056(12) no
Cs2 V2 1_564 4.1056(12) no
V1 O1 . 1.591(5) yes
V1 O2 6 1.958(3) yes
V1 O2 . 1.958(3) yes
V1 O3 6 1.969(3) yes
V1 O3 . 1.969(3) yes
V1 Cs1 3_545 4.103(2) no
V1 Cs2 1_545 4.183(4) no
V1 Cs2 3_544 4.1926(12) no
V1 Cs2 3_545 4.1926(12) no
V2 O5 . 1.616(5) yes
V2 O2 . 1.719(3) yes
V2 O2 6_556 1.719(3) yes
V2 O4 1_545 1.829(5) yes
V2 Cs1 3_546 3.8997(10) no
V2 Cs1 3_545 3.8997(10) no
V2 Cs2 1_545 4.1057(12) no
V2 Cs2 1_546 4.1057(12) no
V2 Cs2 3_545 4.141(2) no
Cl Cs1 3_545 3.413(5) no
Cl Cs1 3 3.413(5) no
O1 Cs2 1_545 3.180(7) no
O1 Cs2 3_544 3.213(3) no
O1 Cs2 3_545 3.213(3) no
O2 Cs1 3_545 3.092(3) no
O4 V2 1_565 1.829(5) no
O4 Cs1 3_556 3.350(3) no
O4 Cs1 3 3.350(3) no
O5 Cs2 1_545 3.142(2) no
O5 Cs2 1_546 3.142(2) no
O5 Cs2 3_545 3.165(6) no
